data_7041004
loop_
_publ_author_name
'Ponou, Sim\'eon'
'Lidin, Sven'

_publ_section_title
;
 Exo-bonded six-membered heterocycle in the crystal structures of
 RE7Co2Ge4 (RE = La-Nd).
;
_journal_issue 46
_journal_name_full 'Dalton transactions (Cambridge, England : 2003)'
_journal_page_first 18522
_journal_page_last 18531
_journal_paper_doi 10.1039/c6dt03302d
_journal_volume 45
_journal_year 2016
_chemical_formula_sum 'Co2 Ge4 Pr7'
_chemical_formula_weight 1394.6
_chemical_name_systematic ' ?'
_space_group_IT_number 14
_symmetry_cell_setting monoclinic
_symmetry_Int_Tables_number 14
_symmetry_space_group_name_Hall '-P 2ybc'
_symmetry_space_group_name_H-M 'P 1 21/c 1'
_audit_update_record
;
2016-10-20 deposited with the CCDC.
2016-10-24 downloaded from the CCDC.
;
_cell_angle_alpha 90
_cell_angle_beta 109.505(4)
_cell_angle_gamma 90
_cell_formula_units_Z 4
_cell_length_a 9.2373(4)
_cell_length_b 12.2352(6)
_cell_length_c 12.2392(6)
_cell_measurement_reflns_used 3894
_cell_measurement_temperature 293
_cell_measurement_theta_max 28.99
_cell_measurement_theta_min 2.41
_cell_volume 1303.89(11)
_computing_cell_refinement
;
CrysAlisPro, Agilent Technologies,
Version 1.171.35.19 (release 27-10-2011 CrysAlis171 .NET)
(compiled Oct 27 2011,15:02:11)
;
_computing_data_collection
;
CrysAlisPro, Agilent Technologies,
Version 1.171.35.19 (release 27-10-2011 CrysAlis171 .NET)
(compiled Oct 27 2011,15:02:11)
;
_computing_data_reduction
;
CrysAlisPro, Agilent Technologies,
Version 1.171.35.19 (release 27-10-2011 CrysAlis171 .NET)
(compiled Oct 27 2011,15:02:11)
;
_diffrn_ambient_temperature 293
_diffrn_detector_area_resol_mean 16.1829
_diffrn_measured_fraction_theta_full 0.98
_diffrn_measured_fraction_theta_max 0.91
_diffrn_measurement_device 'four-circle diffractometer'
_diffrn_measurement_device_type 'Xcalibur, Sapphire3'
_diffrn_measurement_method '\w scans'
_diffrn_radiation_monochromator graphite
_diffrn_radiation_probe x-ray
_diffrn_radiation_source 'Enhance (Mo) X-ray Source'
_diffrn_radiation_type 'Mo K\a'
_diffrn_radiation_wavelength 0.7107
_diffrn_reflns_av_R_equivalents 0.0501
_diffrn_reflns_av_sigmaI/netI 0.0419
_diffrn_reflns_limit_h_max 12
_diffrn_reflns_limit_h_min -12
_diffrn_reflns_limit_k_max 16
_diffrn_reflns_limit_k_min -16
_diffrn_reflns_limit_l_max 15
_diffrn_reflns_limit_l_min -15
_diffrn_reflns_number 15137
_diffrn_reflns_theta_full 27.93
_diffrn_reflns_theta_max 29.05
_diffrn_reflns_theta_min 2.43
_exptl_absorpt_coefficient_mu 37.07
_exptl_absorpt_correction_T_max 1
_exptl_absorpt_correction_T_min 0.473
_exptl_absorpt_correction_type multi-scan
_exptl_absorpt_process_details
;
CrysAlisPro, Agilent Technologies,
Version 1.171.35.19 (release 27-10-2011 CrysAlis171 .NET)
(compiled Oct 27 2011,15:02:11)
Empirical absorption correction using spherical harmonics,
 implemented in SCALE3 ABSPACK scaling algorithm.
;
_exptl_crystal_density_diffrn 7.1041
_exptl_crystal_F_000 2380
_refine_diff_density_max 1.85
_refine_diff_density_min -1.66
_refine_ls_extinction_coef 244(12)
_refine_ls_extinction_method 'B-C type 1 Gaussian isotropic (Becker & Coppens, 1974)'
_refine_ls_goodness_of_fit_gt 1.48
_refine_ls_goodness_of_fit_ref 1.37
_refine_ls_number_constraints 0
_refine_ls_number_parameters 120
_refine_ls_number_reflns 3188
_refine_ls_number_restraints 0
_refine_ls_R_factor_all 0.0506
_refine_ls_R_factor_gt 0.0307
_refine_ls_shift/su_max 0.0486
_refine_ls_shift/su_mean 0.0084
_refine_ls_structure_factor_coef Fsqd
_refine_ls_weighting_details w=1/(\s^2^(I)+0.0004I^2^)
_refine_ls_weighting_scheme sigma
_refine_ls_wR_factor_gt 0.0839
_refine_ls_wR_factor_ref 0.0924
_reflns_number_gt 2283
_reflns_number_total 3188
_reflns_threshold_expression I>3\s(I)
_cod_data_source_file c6dt03302d1.cif
_cod_data_source_block I
_cod_depositor_comments
;
The following automatic conversions were performed:

'_diffrn_radiation_probe' value 'X-ray' changed to 'x-ray' according
to
/usr/data/users/saulius/crontab/automatic-downloads/rss-feeds/RSC/lib/dictionaries/cif_core.dic
dictionary named 'cif_core.dic' version 2.4.2 from 2011-04-26.

Automatic conversion script
Id: cif_fix_values 4268 2015-11-12 08:31:59Z antanas 

 Adding full bibliography for 7041002--7041005.cif.
;
_cod_original_sg_symbol_Hall '-P 2ycb'
_cod_database_code 7041004

loop_
_space_group_symop_id
_space_group_symop_operation_xyz
1 x,y,z
2 -x,y+1/2,-z+1/2
3 -x,-y,-z
4 x,-y+1/2,z+1/2

loop_
_atom_site_label
_atom_site_type_symbol
_atom_site_fract_x
_atom_site_fract_y
_atom_site_fract_z
_atom_site_adp_type
_atom_site_U_iso_or_equiv
_atom_site_site_symmetry_multiplicity
_atom_site_occupancy
_atom_site_calc_flag
Pr1 Pr 0.00214(9) 0.61890(6) 0.34144(6) Uani 0.0102(2) 4 1 d
Pr2 Pr 0.00213(9) 0.39885(6) 0.10105(6) Uani 0.0088(2) 4 1 d
Pr3 Pr 0.00023(9) 0.34028(6) 0.38051(6) Uani 0.0104(2) 4 1 d
Pr4 Pr 0.64485(8) 0.49790(7) 0.16284(6) Uani 0.0082(2) 4 1 d
Pr5 Pr 0.36195(9) 0.24672(6) 0.09173(6) Uani 0.0088(3) 4 1 d
Pr6 Pr 0.63737(9) 0.25194(6) 0.41116(6) Uani 0.0089(3) 4 1 d
Pr7 Pr 0.36739(8) 0.49843(7) 0.34545(7) Uani 0.0093(2) 4 1 d
Ge1 Ge 0.25103(15) -0.00013(12) 0.06261(12) Uani 0.0093(4) 4 1 d
Ge2 Ge 0.29821(15) 0.50068(12) 0.07541(12) Uani 0.0092(4) 4 1 d
Ge3 Ge 0.72337(18) 0.25033(11) 0.17950(13) Uani 0.0096(5) 4 1 d
Ge4 Ge 0.27465(18) 0.25223(11) 0.31589(13) Uani 0.0095(5) 4 1 d
Co1 Co 0.1366(2) 0.62021(15) 0.15668(16) Uani 0.0129(6) 4 1 d
Co2 Co 0.1348(2) 0.12231(16) 0.41313(16) Uani 0.0131(6) 4 1 d

loop_
_atom_site_aniso_label
_atom_site_aniso_type_symbol
_atom_site_aniso_U_11
_atom_site_aniso_U_22
_atom_site_aniso_U_33
_atom_site_aniso_U_12
_atom_site_aniso_U_13
_atom_site_aniso_U_23
Pr1 Pr 0.0091(4) 0.0116(4) 0.0102(4) -0.0001(3) 0.0035(3) 0.0004(3)
Pr2 Pr 0.0084(3) 0.0095(4) 0.0089(4) -0.0001(3) 0.0033(3) 0.0002(3)
Pr3 Pr 0.0091(3) 0.0112(4) 0.0110(4) 0.0001(3) 0.0036(3) -0.0001(3)
Pr4 Pr 0.0070(3) 0.0091(4) 0.0085(4) 0.0002(3) 0.0025(3) 0.0005(3)
Pr5 Pr 0.0076(4) 0.0102(4) 0.0086(4) -0.0004(3) 0.0026(3) 0.0003(3)
Pr6 Pr 0.0080(4) 0.0097(4) 0.0087(4) -0.0006(3) 0.0025(3) 0.0001(3)
Pr7 Pr 0.0087(3) 0.0102(4) 0.0091(4) -0.0001(3) 0.0030(3) 0.0005(3)
Ge1 Ge 0.0098(7) 0.0098(7) 0.0082(7) -0.0002(6) 0.0030(5) 0.0001(5)
Ge2 Ge 0.0073(6) 0.0104(7) 0.0099(7) 0.0004(6) 0.0032(5) -0.0005(5)
Ge3 Ge 0.0091(8) 0.0107(8) 0.0084(7) 0.0016(5) 0.0022(6) 0.0003(5)
Ge4 Ge 0.0097(8) 0.0103(8) 0.0094(7) -0.0013(5) 0.0044(6) -0.0005(5)
Co1 Co 0.0145(10) 0.0127(10) 0.0122(9) -0.0009(8) 0.0054(8) -0.0026(8)
Co2 Co 0.0154(10) 0.0131(10) 0.0112(9) 0.0008(8) 0.0050(8) 0.0026(8)

loop_
_atom_type_symbol
_atom_type_scat_dispersion_real
_atom_type_scat_dispersion_imag
_atom_type_scat_source
Co 0.3494 0.9721 'International Tables Vol C tables 4.2.6.8 and 6.1.1.1'
Ge 0.1547 1.8001 'International Tables Vol C tables 4.2.6.8 and 6.1.1.1'
Pr -0.2180 2.8214 'International Tables Vol C tables 4.2.6.8 and 6.1.1.1'

loop_
_geom_bond_atom_site_label_1
_geom_bond_atom_site_label_2
_geom_bond_site_symmetry_2
_geom_bond_distance
Pr1 Pr2 2_555 3.4997(11)
Pr1 Pr3 . 3.4433(11)
Pr1 Pr3 3_566 3.4468(12)
Pr1 Pr4 1_455 3.6118(10)
Pr1 Pr7 . 3.6671(12)
Pr1 Ge3 2_655 3.0845(18)
Pr1 Ge4 2_555 3.1014(15)
Pr1 Co1 . 2.921(2)
Pr1 Co2 2_555 2.9458(19)
Pr2 Pr2 3_565 3.4902(11)
Pr2 Pr3 . 3.5004(12)
Pr2 Pr4 1_455 3.8209(12)
Pr2 Ge2 . 3.1151(18)
Pr2 Ge2 3_565 3.1419(14)
Pr2 Co1 . 2.963(2)
Pr2 Co1 3_565 2.9913(19)
Pr2 Co2 2_555 2.993(2)
Pr2 Co2 4_554 2.957(2)
Pr3 Pr5 4_555 3.6349(10)
Pr3 Pr6 1_455 3.6583(12)
Pr3 Ge3 1_455 3.0988(15)
Pr3 Ge4 . 3.0904(19)
Pr3 Co1 2_545 2.945(2)
Pr3 Co2 . 2.913(2)
Pr4 Ge1 2_655 3.1715(17)
Pr4 Ge2 . 3.0185(15)
Pr4 Ge2 3_665 3.1312(19)
Pr4 Ge3 . 3.1055(16)
Pr4 Ge4 2_655 3.1898(16)
Pr4 Co2 2_655 2.931(2)
Pr5 Ge1 . 3.1709(17)
Pr5 Ge2 . 3.1565(17)
Pr5 Ge3 . 3.1475(17)
Pr5 Ge4 . 3.108(2)
Pr5 Co2 4_554 2.9472(18)
Pr6 Ge1 2_655 3.1854(17)
Pr6 Ge2 2_645 3.1252(17)
Pr6 Ge3 . 3.190(2)
Pr6 Ge3 4_555 3.1106(17)
Pr6 Ge4 . 3.1587(17)
Pr6 Co1 2_645 2.967(2)
Pr7 Pr7 3_666 3.7585(11)
Pr7 Ge1 4_555 3.1824(19)
Pr7 Ge2 . 3.1499(17)
Pr7 Ge3 2_655 3.1818(16)
Pr7 Ge4 . 3.1196(16)
Pr7 Co1 . 2.9688(18)
Ge2 Co1 . 2.520(3)
Ge2 Co2 4_554 2.547(2)
Ge3 Co1 2_645 2.549(2)
Ge4 Co2 . 2.576(3)
Co1 Co2 2_555 2.363(3)

loop_
_twin_individual_id
_twin_individual_mass_fraction_refined
_twin_individual_twin_matrix_11
_twin_individual_twin_matrix_12
_twin_individual_twin_matrix_13
_twin_individual_twin_matrix_21
_twin_individual_twin_matrix_22
_twin_individual_twin_matrix_23
_twin_individual_twin_matrix_31
_twin_individual_twin_matrix_32
_twin_individual_twin_matrix_33
1 0.928(4) 1 0 0 0 1 0 0 0 1
2 0.072(4) -1 0 0 0 -1 0 -0.5 0 1
